data_4316060
loop_
_publ_author_name
'Subrata Naiya'
'Chaitali Biswas'
'Michael G. B. Drew'
'Carlos J. G\'omez-Garc\'ia'
'Juan M. Clemente-Juan'
'Ashutosh Ghosh'

_publ_section_title
;
 A Unique Example of Structural and Magnetic Diversity in Four
 Interconvertible Copper(II)-Azide Complexes with the Same Schiff Base
 Ligand: A Monomer, a Dimer, a Chain, and a Layer
;
_journal_name_full 'Inorganic Chemistry'
_journal_page_first 6616
_journal_page_last 6627
_journal_paper_doi 10.1021/ic1005456
_journal_volume 49
_journal_year 2010
_chemical_formula_sum 'C12 H17 Cu N5 O'
_chemical_formula_weight 310.85
_chemical_name_systematic
; 
 ? 
;
_space_group_IT_number 14
_symmetry_cell_setting monoclinic
_symmetry_space_group_name_Hall '-P 2yn'
_symmetry_space_group_name_H-M 'P 1 21/n 1'
_atom_sites_solution_hydrogens geom
_atom_sites_solution_primary direct
_atom_sites_solution_secondary difmap
_audit_creation_method SHELXL-97
_cell_angle_alpha 90.00
_cell_angle_beta 94.96(2)
_cell_angle_gamma 90.00
_cell_formula_units_Z 8
_cell_length_a 11.783(4)
_cell_length_b 19.194(5)
_cell_length_c 12.154(3)
_cell_measurement_reflns_used 18932
_cell_measurement_temperature 150(2)
_cell_measurement_theta_max 30.00
_cell_measurement_theta_min 2.52
_cell_volume 2738.5(14)
_computing_cell_refinement 'Crysalis, Oxford Diffraction'
_computing_data_collection 'Crysalis, Oxford Diffraction'
_computing_data_reduction 'Crysalis, Oxford Diffraction'
_computing_molecular_graphics PLATON(Spek,2004)
_computing_structure_refinement 'SHELXL-97 (Sheldrick, 1997)'
_computing_structure_solution 'SHELXS-97 (Sheldrick, 1997)'
_diffrn_ambient_temperature 150(2)
_diffrn_measured_fraction_theta_full 0.994
_diffrn_measured_fraction_theta_max 0.994
_diffrn_measurement_device 'Oxford Diffaction X-Calibur System'
_diffrn_measurement_method '321 frames, counting time 10 s.'
_diffrn_radiation_monochromator graphite
_diffrn_radiation_source 'fine-focus sealed tube'
_diffrn_radiation_type MoK\a
_diffrn_radiation_wavelength 0.71073
_diffrn_reflns_av_R_equivalents 0.3258
_diffrn_reflns_av_sigmaI/netI 0.4923
_diffrn_reflns_limit_h_max 12
_diffrn_reflns_limit_h_min -16
_diffrn_reflns_limit_k_max 25
_diffrn_reflns_limit_k_min -26
_diffrn_reflns_limit_l_max 15
_diffrn_reflns_limit_l_min -17
_diffrn_reflns_number 18932
_diffrn_reflns_theta_full 29.99
_diffrn_reflns_theta_max 30.00
_diffrn_reflns_theta_min 2.52
_diffrn_standards_decay_% n/a
_diffrn_standards_interval_count n/a
_diffrn_standards_interval_time n/a
_diffrn_standards_number n/a
_exptl_absorpt_coefficient_mu 1.595
_exptl_absorpt_correction_T_max 1.000
_exptl_absorpt_correction_T_min 0.844
_exptl_absorpt_correction_type empirical
_exptl_absorpt_process_details 'ABSPACK, Oxford Diffraction Ltd'
_exptl_crystal_colour blue
_exptl_crystal_density_diffrn 1.508
_exptl_crystal_density_method 'not measured'
_exptl_crystal_description needle
_exptl_crystal_F_000 1288
_exptl_crystal_size_max 0.22
_exptl_crystal_size_mid 0.03
_exptl_crystal_size_min 0.03
_refine_diff_density_max 0.835
_refine_diff_density_min -1.159
_refine_diff_density_rms 0.160
_refine_ls_extinction_method none
_refine_ls_goodness_of_fit_ref 0.811
_refine_ls_hydrogen_treatment constr
_refine_ls_matrix_type full
_refine_ls_number_parameters 349
_refine_ls_number_reflns 7928
_refine_ls_number_restraints 0
_refine_ls_restrained_S_all 0.811
_refine_ls_R_factor_all 0.2663
_refine_ls_R_factor_gt 0.1043
_refine_ls_shift/su_max 0.000
_refine_ls_shift/su_mean 0.000
_refine_ls_structure_factor_coef Fsqd
_refine_ls_weighting_details
;
_refine_ls_weighting_details 
  w=1/[\s^2^(Fo^2^)+(0.0438P)^2^+0.0000P] where P=(Fo^2^+2Fc^2^)/3 
;
_refine_ls_weighting_scheme calc
_refine_ls_wR_factor_gt 0.2023
_refine_ls_wR_factor_ref 0.2369
_reflns_number_gt 2048
_reflns_number_total 7928
_reflns_threshold_expression >2sigma(I)
_cod_data_source_file ic1005456_si_002_2.cif
_cod_data_source_block 2
_cod_original_cell_volume 2738.4(13)
_cod_database_code 4316060

loop_
_symmetry_equiv_pos_as_xyz
'x, y, z'
'-x+1/2, y+1/2, -z+1/2'
'-x, -y, -z'
'x-1/2, -y-1/2, z-1/2'

loop_
_atom_site_label
_atom_site_type_symbol
_atom_site_fract_x
_atom_site_fract_y
_atom_site_fract_z
_atom_site_U_iso_or_equiv
_atom_site_adp_type
_atom_site_occupancy
_atom_site_symmetry_multiplicity
_atom_site_calc_flag
_atom_site_refinement_flags
_atom_site_disorder_assembly
_atom_site_disorder_group
CuA Cu 0.75898(13) 0.26198(6) 0.63829(8) 0.0468(4) Uani 1 1 d . . .
N1A N 0.6933(8) 0.1740(4) 0.6807(7) 0.060(3) Uani 1 1 d . . .
N2A N 0.6498(8) 0.1639(4) 0.7671(6) 0.048(2) Uani 1 1 d . . .
N3A N 0.6052(7) 0.1532(4) 0.8454(5) 0.038(2) Uani 1 1 d . . .
O11A O 0.6774(7) 0.3146(3) 0.7400(4) 0.0493(19) Uani 1 1 d . . .
C12A C 0.6481(11) 0.3799(5) 0.7208(7) 0.049(3) Uani 1 1 d . . .
C13A C 0.5463(11) 0.3990(5) 0.7735(7) 0.054(3) Uani 1 1 d . . .
H13A H 0.5087 0.3684 0.8172 0.065 Uiso 1 1 calc R . .
C14A C 0.5098(11) 0.4681(6) 0.7526(8) 0.059(3) Uani 1 1 d . . .
H14A H 0.4522 0.4859 0.7922 0.071 Uiso 1 1 calc R . .
C15A C 0.5544(10) 0.5090(5) 0.6781(8) 0.051(3) Uani 1 1 d . . .
H15A H 0.5193 0.5510 0.6573 0.061 Uiso 1 1 calc R . .
C16A C 0.6514(12) 0.4892(5) 0.6327(7) 0.056(3) Uani 1 1 d . . .
H16A H 0.6877 0.5205 0.5890 0.067 Uiso 1 1 calc R . .
C17A C 0.6950(9) 0.4255(4) 0.6499(6) 0.034(2) Uani 1 1 d . . .
C18A C 0.8102(10) 0.4076(5) 0.6007(6) 0.044(3) Uani 1 1 d . . .
C19A C 0.8747(10) 0.4643(5) 0.5665(6) 0.050(3) Uani 1 1 d . . .
H19A H 0.9518 0.4602 0.5984 0.075 Uiso 1 1 calc R . .
H19B H 0.8425 0.5071 0.5905 0.075 Uiso 1 1 calc R . .
H19C H 0.8737 0.4642 0.4874 0.075 Uiso 1 1 calc R . .
N20A N 0.8331(7) 0.3447(4) 0.5922(5) 0.0317(18) Uani 1 1 d . . .
C21A C 0.9470(12) 0.3281(5) 0.5441(7) 0.065(4) Uani 1 1 d . . .
H21A H 1.0092 0.3243 0.6014 0.078 Uiso 1 1 calc R . .
H21B H 0.9657 0.3625 0.4901 0.078 Uiso 1 1 calc R . .
C22A C 0.9158(12) 0.2541(5) 0.4877(7) 0.056(3) Uani 1 1 d . . .
H22A H 0.8541 0.2598 0.4301 0.067 Uiso 1 1 calc R . .
H22B H 0.9814 0.2358 0.4542 0.067 Uiso 1 1 calc R . .
N23A N 0.8847(8) 0.2100(4) 0.5631(5) 0.045(2) Uani 1 1 d . . .
C25A C 0.8277(11) 0.1450(5) 0.5026(8) 0.063(3) Uani 1 1 d . . .
H25A H 0.7646 0.1599 0.4530 0.095 Uiso 1 1 calc R . .
H25B H 0.8011 0.1136 0.5562 0.095 Uiso 1 1 calc R . .
H25C H 0.8826 0.1217 0.4616 0.095 Uiso 1 1 calc R . .
C24A C 0.9736(14) 0.1884(7) 0.6473(9) 0.096(5) Uani 1 1 d . . .
H24A H 0.9396 0.1646 0.7057 0.145 Uiso 1 1 calc R . .
H24B H 1.0138 0.2287 0.6766 0.145 Uiso 1 1 calc R . .
H24C H 1.0258 0.1577 0.6150 0.145 Uiso 1 1 calc R . .
CuB Cu 0.49495(12) 0.20787(5) 0.44627(8) 0.0389(4) Uani 1 1 d . . .
N1B N 0.6111(7) 0.2797(4) 0.4770(5) 0.041(2) Uani 1 1 d . . .
N2B N 0.6496(7) 0.3144(4) 0.4021(6) 0.042(2) Uani 1 1 d . . .
N3B N 0.6902(9) 0.3393(5) 0.3325(7) 0.073(3) Uani 1 1 d . . .
O11B O 0.5797(7) 0.1678(3) 0.3337(5) 0.053(2) Uani 1 1 d . . .
C12B C 0.5697(11) 0.0977(5) 0.3198(7) 0.052(3) Uani 1 1 d . . .
C13B C 0.6725(12) 0.0800(5) 0.2573(7) 0.059(3) Uani 1 1 d . . .
H13B H 0.7233 0.1139 0.2378 0.071 Uiso 1 1 calc R . .
C14B C 0.6859(11) 0.0097(5) 0.2309(7) 0.055(3) Uani 1 1 d . . .
H14B H 0.7479 -0.0049 0.1943 0.066 Uiso 1 1 calc R . .
C15B C 0.6047(10) -0.0378(5) 0.2604(7) 0.045(3) Uani 1 1 d . . .
H15B H 0.6106 -0.0843 0.2400 0.054 Uiso 1 1 calc R . .
C16B C 0.5205(11) -0.0184(5) 0.3162(7) 0.048(3) Uani 1 1 d . . .
H16B H 0.4691 -0.0521 0.3352 0.058 Uiso 1 1 calc R . .
C17B C 0.5031(10) 0.0511(4) 0.3492(7) 0.042(3) Uani 1 1 d . . .
C18B C 0.4001(10) 0.0682(5) 0.4067(6) 0.044(3) Uani 1 1 d . . .
N20B N 0.3899(7) 0.1313(4) 0.4415(5) 0.0327(19) Uani 1 1 d . . .
C21B C 0.2915(10) 0.1483(5) 0.4963(6) 0.048(3) Uani 1 1 d . . .
H21C H 0.3005 0.1292 0.5705 0.057 Uiso 1 1 calc R . .
H21D H 0.2258 0.1260 0.4576 0.057 Uiso 1 1 calc R . .
C22B C 0.2683(13) 0.2260(5) 0.5038(7) 0.070(4) Uani 1 1 d . . .
H22C H 0.2373 0.2441 0.4329 0.084 Uiso 1 1 calc R . .
H22D H 0.2147 0.2354 0.5583 0.084 Uiso 1 1 calc R . .
N23B N 0.3787(9) 0.2576(4) 0.5367(5) 0.052(3) Uani 1 1 d . . .
C25B C 0.4214(11) 0.2446(5) 0.6548(6) 0.062(4) Uani 1 1 d . . .
H25D H 0.3650 0.2595 0.7022 0.094 Uiso 1 1 calc R . .
H25E H 0.4905 0.2703 0.6721 0.094 Uiso 1 1 calc R . .
H25F H 0.4359 0.1958 0.6656 0.094 Uiso 1 1 calc R . .
C24B C 0.3841(13) 0.3357(4) 0.5153(7) 0.065(4) Uani 1 1 d . . .
H24D H 0.3833 0.3439 0.4374 0.097 Uiso 1 1 calc R . .
H24E H 0.4528 0.3543 0.5521 0.097 Uiso 1 1 calc R . .
H24F H 0.3194 0.3580 0.5431 0.097 Uiso 1 1 calc R . .
C19B C 0.3199(9) 0.0129(4) 0.4189(7) 0.041(3) Uani 1 1 d . . .
H19D H 0.2595 0.0294 0.4602 0.061 Uiso 1 1 calc R . .
H19E H 0.3578 -0.0254 0.4574 0.061 Uiso 1 1 calc R . .
H19F H 0.2889 -0.0024 0.3473 0.061 Uiso 1 1 calc R . .

loop_
_atom_site_aniso_label
_atom_site_aniso_U_11
_atom_site_aniso_U_22
_atom_site_aniso_U_33
_atom_site_aniso_U_23
_atom_site_aniso_U_13
_atom_site_aniso_U_12
CuA 0.0743(11) 0.0329(6) 0.0351(6) -0.0014(5) 0.0147(6) -0.0037(7)
N1A 0.076(8) 0.027(4) 0.088(6) -0.017(4) 0.073(6) -0.014(5)
N2A 0.064(7) 0.032(5) 0.051(5) -0.001(4) 0.018(5) -0.001(5)
N3A 0.041(6) 0.037(4) 0.038(4) -0.006(3) 0.012(4) -0.010(4)
O11A 0.074(6) 0.047(4) 0.029(3) -0.001(3) 0.014(3) 0.020(4)
C12A 0.082(10) 0.027(5) 0.036(5) -0.011(4) -0.015(6) 0.000(6)
C13A 0.076(10) 0.056(7) 0.034(5) -0.011(5) 0.018(6) 0.017(7)
C14A 0.067(10) 0.060(7) 0.051(6) -0.017(5) 0.013(6) 0.031(7)
C15A 0.045(8) 0.036(6) 0.071(7) -0.004(5) 0.004(6) 0.014(5)
C16A 0.084(10) 0.040(6) 0.046(5) 0.000(5) 0.014(6) 0.002(7)
C17A 0.043(7) 0.024(5) 0.035(4) 0.004(4) -0.003(5) -0.003(5)
C18A 0.070(9) 0.039(6) 0.021(4) -0.003(4) -0.016(5) -0.008(6)
C19A 0.068(9) 0.045(6) 0.041(5) 0.000(4) 0.024(5) -0.017(6)
N20A 0.024(5) 0.045(5) 0.029(3) -0.005(3) 0.014(3) 0.014(4)
C21A 0.114(11) 0.039(6) 0.042(5) 0.008(5) -0.002(7) -0.020(7)
C22A 0.086(10) 0.045(6) 0.039(5) 0.000(5) 0.013(6) 0.004(6)
N23A 0.063(6) 0.040(4) 0.030(3) 0.004(4) 0.001(4) 0.016(5)
C25A 0.068(9) 0.047(6) 0.071(6) -0.031(6) -0.012(6) 0.003(6)
C24A 0.103(13) 0.092(10) 0.093(8) -0.005(8) -0.003(9) -0.006(10)
CuB 0.0607(9) 0.0267(6) 0.0293(5) -0.0004(5) 0.0042(5) -0.0056(6)
N1B 0.046(6) 0.045(5) 0.035(4) -0.003(3) 0.017(4) -0.020(4)
N2B 0.034(6) 0.047(5) 0.042(4) -0.003(4) -0.007(4) -0.011(4)
N3B 0.072(8) 0.081(7) 0.065(5) 0.029(5) -0.003(6) -0.039(7)
O11B 0.078(6) 0.032(4) 0.048(3) -0.007(3) 0.008(4) -0.007(4)
C12B 0.090(10) 0.039(6) 0.023(4) -0.007(4) -0.012(5) 0.022(7)
C13B 0.097(11) 0.043(6) 0.033(5) -0.006(5) -0.011(6) -0.012(7)
C14B 0.068(9) 0.059(7) 0.037(5) -0.020(5) -0.007(5) 0.037(7)
C15B 0.058(9) 0.035(5) 0.040(5) -0.007(4) -0.004(5) -0.008(6)
C16B 0.074(9) 0.040(6) 0.030(4) -0.002(4) -0.004(5) 0.013(6)
C17B 0.082(9) 0.008(4) 0.035(4) -0.003(4) 0.005(5) -0.001(5)
C18B 0.061(8) 0.042(6) 0.024(4) 0.002(4) -0.018(5) 0.002(6)
N20B 0.035(5) 0.035(4) 0.029(3) -0.006(3) 0.007(4) 0.007(4)
C21B 0.075(9) 0.037(5) 0.026(4) 0.001(4) -0.020(5) -0.002(6)
C22B 0.130(13) 0.039(6) 0.036(5) 0.009(4) -0.031(6) -0.020(7)
N23B 0.093(8) 0.041(5) 0.025(3) 0.001(3) 0.014(4) -0.008(5)
C25B 0.102(11) 0.063(7) 0.021(4) 0.000(4) -0.002(5) -0.016(7)
C24B 0.131(13) 0.020(5) 0.040(5) 0.000(4) -0.005(6) 0.016(7)
C19B 0.045(7) 0.031(5) 0.046(5) 0.001(4) 0.004(5) -0.015(5)

loop_
_atom_type_symbol
_atom_type_description
_atom_type_scat_dispersion_real
_atom_type_scat_dispersion_imag
_atom_type_scat_source
C C 0.0033 0.0016 'International Tables Vol C Tables 4.2.6.8 and 6.1.1.4'
H H 0.0000 0.0000 'International Tables Vol C Tables 4.2.6.8 and 6.1.1.4'
O O 0.0106 0.0060 'International Tables Vol C Tables 4.2.6.8 and 6.1.1.4'
Cu Cu 0.3201 1.2651 'International Tables Vol C Tables 4.2.6.8 and 6.1.1.4'
N N 0.0061 0.0033 'International Tables Vol C Tables 4.2.6.8 and 6.1.1.4'

loop_
_geom_angle_atom_site_label_1
_geom_angle_atom_site_label_2
_geom_angle_atom_site_label_3
_geom_angle
_geom_angle_site_symmetry_1
_geom_angle_site_symmetry_3
_geom_angle_publ_flag
O11A CuA N20A 91.0(3) . . ?
O11A CuA N1A 93.1(3) . . ?
N20A CuA N1A 175.6(3) . . ?
O11A CuA N23A 163.5(3) . . ?
N20A CuA N23A 84.8(3) . . ?
N1A CuA N23A 90.9(3) . . ?
N2A N1A CuA 124.8(6) . . ?
N3A N2A N1A 177.0(10) . . ?
C12A O11A CuA 121.8(6) . . ?
O11A C12A C17A 127.1(11) . . ?
O11A C12A C13A 112.1(10) . . ?
C17A C12A C13A 120.4(9) . . ?
C14A C13A C12A 114.1(10) . . ?
C15A C14A C13A 122.8(11) . . ?
C14A C15A C16A 120.0(10) . . ?
C17A C16A C15A 121.1(11) . . ?
C16A C17A C12A 120.7(11) . . ?
C16A C17A C18A 118.3(9) . . ?
C12A C17A C18A 120.5(9) . . ?
N20A C18A C19A 126.8(11) . . ?
N20A C18A C17A 116.4(9) . . ?
C19A C18A C17A 116.8(8) . . ?
C18A N20A C21A 115.7(9) . . ?
C18A N20A CuA 132.2(8) . . ?
C21A N20A CuA 111.9(6) . . ?
N20A C21A C22A 99.8(9) . . ?
N23A C22A C21A 109.7(7) . . ?
C22A N23A C24A 116.3(10) . . ?
C22A N23A C25A 108.5(7) . . ?
C24A N23A C25A 110.8(8) . . ?
C22A N23A CuA 104.5(6) . . ?
C24A N23A CuA 109.0(6) . . ?
C25A N23A CuA 107.3(7) . . ?
N20B CuB O11B 92.6(3) . . ?
N20B CuB N1B 169.9(3) . . ?
O11B CuB N1B 91.2(3) . . ?
N20B CuB N23B 85.1(3) . . ?
O11B CuB N23B 166.9(3) . . ?
N1B CuB N23B 93.3(3) . . ?
N2B N1B CuB 122.0(5) . . ?
N3B N2B N1B 172.6(11) . . ?
C12B O11B CuB 116.1(7) . . ?
C17B C12B O11B 135.7(11) . . ?
C17B C12B C13B 121.6(9) . . ?
O11B C12B C13B 102.7(10) . . ?
C14B C13B C12B 116.2(11) . . ?
C15B C14B C13B 118.6(11) . . ?
C16B C15B C14B 121.2(10) . . ?
C15B C16B C17B 123.6(11) . . ?
C12B C17B C16B 118.7(11) . . ?
C12B C17B C18B 121.9(8) . . ?
C16B C17B C18B 119.1(10) . . ?
N20B C18B C19B 125.3(10) . . ?
N20B C18B C17B 117.6(9) . . ?
C19B C18B C17B 117.1(8) . . ?
C18B N20B C21B 118.0(9) . . ?
C18B N20B CuB 130.5(8) . . ?
C21B N20B CuB 111.1(6) . . ?
N20B C21B C22B 114.2(10) . . ?
N23B C22B C21B 105.2(10) . . ?
C22B N23B C25B 114.3(8) . . ?
C22B N23B C24B 114.2(9) . . ?
C25B N23B C24B 108.1(7) . . ?
C22B N23B CuB 106.2(6) . . ?
C25B N23B CuB 104.5(7) . . ?
C24B N23B CuB 109.0(7) . . ?

loop_
_geom_bond_atom_site_label_1
_geom_bond_atom_site_label_2
_geom_bond_distance
_geom_bond_site_symmetry_2
_geom_bond_publ_flag
CuA O11A 1.917(6) . ?
CuA N20A 1.918(8) . ?
CuA N1A 1.946(8) . ?
CuA N23A 2.064(8) . ?
N1A N2A 1.222(10) . ?
N2A N3A 1.146(9) . ?
O11A C12A 1.315(10) . ?
C12A C17A 1.376(13) . ?
C12A C13A 1.456(16) . ?
C13A C14A 1.410(13) . ?
C14A C15A 1.341(14) . ?
C15A C16A 1.367(16) . ?
C16A C17A 1.336(13) . ?
C17A C18A 1.567(15) . ?
C18A N20A 1.244(11) . ?
C18A C19A 1.410(13) . ?
N20A C21A 1.543(15) . ?
C21A C22A 1.606(13) . ?
C22A N23A 1.322(11) . ?
N23A C24A 1.459(14) . ?
N23A C25A 1.570(11) . ?
CuB N20B 1.919(8) . ?
CuB O11B 1.923(7) . ?
CuB N1B 1.957(8) . ?
CuB N23B 2.063(9) . ?
N1B N2B 1.245(10) . ?
N2B N3B 1.115(10) . ?
O11B C12B 1.359(11) . ?
C12B C17B 1.262(14) . ?
C12B C13B 1.522(17) . ?
C13B C14B 1.398(13) . ?
C14B C15B 1.392(15) . ?
C15B C16B 1.303(14) . ?
C16B C17B 1.413(12) . ?
C17B C18B 1.488(15) . ?
C18B N20B 1.292(11) . ?
C18B C19B 1.438(13) . ?
N20B C21B 1.425(13) . ?
C21B C22B 1.522(13) . ?
C22B N23B 1.459(15) . ?
N23B C25B 1.500(10) . ?
N23B C24B 1.524(11) . ?
